data_7110153
loop_
_publ_author_name
'Tia Jacobs'
'Vincent J. Smith'
'Lynne H. Thomas'
'Leonard J. Barbour'

_publ_section_title
;
 Carbon dioxide entrapment in an organic molecular host
;
_journal_name_full Chem.Commun.
_journal_page_first 85
_journal_paper_doi 10.1039/c3cc46784h
_journal_volume 50
_journal_year 2013
_chemical_formula_moiety 'C12 H10 O2, 0.16(C O2)'
_chemical_formula_sum 'C12.17 H10 O2.33'
_chemical_formula_weight 193.53
_chemical_name_common 2_CO2
_chemical_name_systematic
; 
 ? 
;
_space_group_IT_number 148
_symmetry_cell_setting trigonal
_symmetry_space_group_name_Hall '-R 3'
_symmetry_space_group_name_H-M 'R -3 :H'
_atom_sites_solution_hydrogens geom
_atom_sites_solution_primary direct
_atom_sites_solution_secondary difmap
_audit_creation_method SHELXL-97
_cell_angle_alpha 90.00
_cell_angle_beta 90.00
_cell_angle_gamma 120.00
_cell_formula_units_Z 18
_cell_length_a 28.908(6)
_cell_length_b 28.908(6)
_cell_length_c 5.8899(12)
_cell_measurement_reflns_used 4008
_cell_measurement_temperature 100(2)
_cell_measurement_theta_max 28.68
_cell_measurement_theta_min 2.44
_cell_volume 4262.6(15)
_computing_cell_refinement 'SAINT (Bruker, 2009)'
_computing_data_collection 'APEX2 (Bruker, 2009)'
_computing_data_reduction SAINT
_computing_molecular_graphics 'X-Seed (Barbour 2001)'
_computing_structure_refinement 'SHELXL (Sheldrick, 2008)'
_computing_structure_solution 'SHELXS (Sheldrick, 2008)'
_diffrn_ambient_temperature 100(2)
_diffrn_measured_fraction_theta_full 0.999
_diffrn_measured_fraction_theta_max 0.975
_diffrn_measurement_device_type 'Bruker Duo CCD Area Detector'
_diffrn_measurement_method '\w scans'
_diffrn_radiation_monochromator graphite
_diffrn_radiation_source 'fine-focus sealed tube'
_diffrn_radiation_type MoK\a
_diffrn_radiation_wavelength 0.71073
_diffrn_reflns_av_R_equivalents 0.0435
_diffrn_reflns_av_sigmaI/netI 0.0274
_diffrn_reflns_limit_h_max 38
_diffrn_reflns_limit_h_min -38
_diffrn_reflns_limit_k_max 38
_diffrn_reflns_limit_k_min -37
_diffrn_reflns_limit_l_max 7
_diffrn_reflns_limit_l_min -7
_diffrn_reflns_number 16014
_diffrn_reflns_theta_full 27.00
_diffrn_reflns_theta_max 28.26
_diffrn_reflns_theta_min 1.41
_exptl_absorpt_coefficient_mu 0.094
_exptl_absorpt_correction_T_max 0.9925
_exptl_absorpt_correction_T_min 0.9635
_exptl_absorpt_correction_type multi-scan
_exptl_absorpt_process_details 'SADABS (Bruker, 2009)'
_exptl_crystal_colour colourless
_exptl_crystal_density_diffrn 1.357
_exptl_crystal_density_method 'not measured'
_exptl_crystal_description needle
_exptl_crystal_F_000 1830
_exptl_crystal_size_max 0.40
_exptl_crystal_size_mid 0.08
_exptl_crystal_size_min 0.08
_refine_diff_density_max 0.245
_refine_diff_density_min -0.222
_refine_diff_density_rms 0.045
_refine_ls_extinction_method none
_refine_ls_goodness_of_fit_ref 1.032
_refine_ls_hydrogen_treatment mixed
_refine_ls_matrix_type full
_refine_ls_number_parameters 136
_refine_ls_number_reflns 2294
_refine_ls_number_restraints 0
_refine_ls_restrained_S_all 1.032
_refine_ls_R_factor_all 0.0537
_refine_ls_R_factor_gt 0.0393
_refine_ls_shift/su_max 0.001
_refine_ls_shift/su_mean 0.000
_refine_ls_structure_factor_coef Fsqd
_refine_ls_weighting_details 'calc w=1/[\s^2^(Fo^2^)+(0.0452P)^2^+6.1732P] where P=(Fo^2^+2Fc^2^)/3'
_refine_ls_weighting_scheme calc
_refine_ls_wR_factor_gt 0.1012
_refine_ls_wR_factor_ref 0.1100
_reflns_number_gt 1820
_reflns_number_total 2294
_reflns_threshold_expression >2sigma(I)
_cod_data_source_file c3cc46784h.txt
_cod_data_source_block C:\frames
_cod_original_sg_symbol_H-M 'R -3'
_cod_database_code 7110153

loop_
_symmetry_equiv_pos_as_xyz
'x, y, z'
'-y, x-y, z'
'-x+y, -x, z'
'x+2/3, y+1/3, z+1/3'
'-y+2/3, x-y+1/3, z+1/3'
'-x+y+2/3, -x+1/3, z+1/3'
'x+1/3, y+2/3, z+2/3'
'-y+1/3, x-y+2/3, z+2/3'
'-x+y+1/3, -x+2/3, z+2/3'
'-x, -y, -z'
'y, -x+y, -z'
'x-y, x, -z'
'-x+2/3, -y+1/3, -z+1/3'
'y+2/3, -x+y+1/3, -z+1/3'
'x-y+2/3, x+1/3, -z+1/3'
'-x+1/3, -y+2/3, -z+2/3'
'y+1/3, -x+y+2/3, -z+2/3'
'x-y+1/3, x+2/3, -z+2/3'

loop_
_atom_site_label
_atom_site_type_symbol
_atom_site_fract_x
_atom_site_fract_y
_atom_site_fract_z
_atom_site_U_iso_or_equiv
_atom_site_adp_type
_atom_site_occupancy
_atom_site_symmetry_multiplicity
_atom_site_calc_flag
_atom_site_refinement_flags
C1 C 0.47927(5) 0.59293(5) 0.6668(2) 0.0189(3) Uani 1 1 d .
C2 C 0.48158(5) 0.64175(5) 0.6892(2) 0.0201(3) Uani 1 1 d .
H2 H 0.4984 0.6637 0.8177 0.024 Uiso 1 1 calc R
C3 C 0.45906(5) 0.65861(5) 0.5226(2) 0.0194(3) Uani 1 1 d .
H3 H 0.4601 0.6919 0.5375 0.023 Uiso 1 1 calc R
O4 O 0.41069(4) 0.63989(4) 0.16603(16) 0.0200(2) Uani 1 1 d .
C4 C 0.43505(5) 0.62643(5) 0.3347(2) 0.0171(3) Uani 1 1 d .
H4 H 0.4171(7) 0.6721(8) 0.182(3) 0.038(5) Uiso 1 1 d .
C5 C 0.43342(5) 0.57765(5) 0.3112(2) 0.0197(3) Uani 1 1 d .
H5 H 0.4174 0.5561 0.1809 0.024 Uiso 1 1 calc R
C6 C 0.45527(5) 0.56066(5) 0.4789(2) 0.0211(3) Uani 1 1 d .
H6 H 0.4538 0.5272 0.4653 0.025 Uiso 1 1 calc R
O7 O 0.49804(4) 0.57522(4) 0.84626(16) 0.0227(2) Uani 1 1 d .
C8 C 0.54465(5) 0.57339(5) 0.8176(2) 0.0181(3) Uani 1 1 d .
C9 C 0.57604(5) 0.59064(5) 0.6233(2) 0.0200(3) Uani 1 1 d .
H9 H 0.5655 0.6034 0.4963 0.024 Uiso 1 1 calc R
C10 C 0.62336(5) 0.58882(6) 0.6180(2) 0.0242(3) Uani 1 1 d .
H10 H 0.6453 0.6008 0.4865 0.029 Uiso 1 1 calc R
C11 C 0.63882(5) 0.56978(6) 0.8020(3) 0.0249(3) Uani 1 1 d .
H11 H 0.6711 0.5687 0.7967 0.030 Uiso 1 1 calc R
C12 C 0.60662(6) 0.55226(6) 0.9942(3) 0.0241(3) Uani 1 1 d .
H12 H 0.6168 0.5388 1.1201 0.029 Uiso 1 1 calc R
C13 C 0.55969(5) 0.55430(5) 1.0034(2) 0.0207(3) Uani 1 1 d .
H13 H 0.5380 0.5427 1.1358 0.025 Uiso 1 1 calc R
C14 C 0.3333 0.6667 0.6667 0.0302(8) Uani 1 6 d S
O15 O 0.3333 0.6667 0.4717(4) 0.0446(5) Uani 1 3 d S

loop_
_atom_site_aniso_label
_atom_site_aniso_U_11
_atom_site_aniso_U_22
_atom_site_aniso_U_33
_atom_site_aniso_U_23
_atom_site_aniso_U_13
_atom_site_aniso_U_12
C1 0.0153(6) 0.0206(6) 0.0210(6) 0.0042(5) 0.0037(5) 0.0091(5)
C2 0.0168(6) 0.0194(6) 0.0222(7) -0.0008(5) 0.0009(5) 0.0077(5)
C3 0.0179(6) 0.0153(6) 0.0243(7) -0.0003(5) 0.0013(5) 0.0079(5)
O4 0.0200(5) 0.0168(5) 0.0237(5) 0.0005(4) -0.0025(4) 0.0095(4)
C4 0.0131(6) 0.0167(6) 0.0201(6) 0.0018(5) 0.0023(5) 0.0066(5)
C5 0.0170(6) 0.0180(6) 0.0227(7) -0.0027(5) 0.0005(5) 0.0076(5)
C6 0.0206(6) 0.0168(6) 0.0276(7) -0.0001(5) 0.0032(5) 0.0106(5)
O7 0.0204(5) 0.0294(5) 0.0232(5) 0.0060(4) 0.0040(4) 0.0162(4)
C8 0.0161(6) 0.0151(6) 0.0227(6) -0.0019(5) -0.0002(5) 0.0075(5)
C9 0.0194(6) 0.0171(6) 0.0214(7) -0.0005(5) 0.0008(5) 0.0076(5)
C10 0.0195(7) 0.0232(7) 0.0266(7) -0.0041(6) 0.0029(5) 0.0081(6)
C11 0.0181(6) 0.0247(7) 0.0330(8) -0.0095(6) -0.0047(6) 0.0116(6)
C12 0.0233(7) 0.0217(7) 0.0278(7) -0.0036(5) -0.0061(6) 0.0116(6)
C13 0.0196(6) 0.0176(6) 0.0225(7) -0.0007(5) -0.0008(5) 0.0074(5)
C14 0.0281(12) 0.0281(12) 0.034(2) 0.000 0.000 0.0141(6)
O15 0.0517(9) 0.0517(9) 0.0305(12) 0.000 0.000 0.0259(4)

loop_
_atom_type_symbol
_atom_type_description
_atom_type_scat_dispersion_real
_atom_type_scat_dispersion_imag
_atom_type_scat_source
C C 0.0033 0.0016 'International Tables Vol C Tables 4.2.6.8 and 6.1.1.4'
H H 0.0000 0.0000 'International Tables Vol C Tables 4.2.6.8 and 6.1.1.4'
O O 0.0106 0.0060 'International Tables Vol C Tables 4.2.6.8 and 6.1.1.4'

loop_
_geom_angle_atom_site_label_1
_geom_angle_atom_site_label_2
_geom_angle_atom_site_label_3
_geom_angle
_geom_angle_site_symmetry_1
C2 C1 C6 120.88(12) .
C2 C1 O7 118.14(12) .
C6 C1 O7 120.80(12) .
C1 C2 C3 119.75(12) .
C1 C2 H2 120.1 .
C3 C2 H2 120.1 .
C4 C3 C2 119.46(12) .
C4 C3 H3 120.3 .
C2 C3 H3 120.3 .
C4 O4 H4 111.2(13) .
O4 C4 C3 122.63(12) .
O4 C4 C5 116.72(11) .
C3 C4 C5 120.63(12) .
C6 C5 C4 119.76(12) .
C6 C5 H5 120.1 .
C4 C5 H5 120.1 .
C5 C6 C1 119.51(12) .
C5 C6 H6 120.2 .
C1 C6 H6 120.2 .
C8 O7 C1 119.04(10) .
O7 C8 C9 124.07(12) .
O7 C8 C13 115.02(12) .
C9 C8 C13 120.89(12) .
C8 C9 C10 118.81(13) .
C8 C9 H9 120.6 .
C10 C9 H9 120.6 .
C11 C10 C9 120.93(13) .
C11 C10 H10 119.5 .
C9 C10 H10 119.5 .
C10 C11 C12 119.42(13) .
C10 C11 H11 120.3 .
C12 C11 H11 120.3 .
C13 C12 C11 120.45(13) .
C13 C12 H12 119.8 .
C11 C12 H12 119.8 .
C12 C13 C8 119.51(13) .
C12 C13 H13 120.2 .
C8 C13 H13 120.2 .
O15 C14 O15 179.991(2) 13_566

loop_
_geom_bond_atom_site_label_1
_geom_bond_atom_site_label_2
_geom_bond_distance
_geom_bond_site_symmetry_2
C1 C2 1.3857(19) .
C1 C6 1.3890(19) .
C1 O7 1.3968(16) .
C2 C3 1.3934(19) .
C2 H2 0.9500 .
C3 C4 1.3883(18) .
C3 H3 0.9500 .
O4 C4 1.3811(15) .
O4 H4 0.86(2) .
C4 C5 1.3938(18) .
C5 C6 1.3878(19) .
C5 H5 0.9500 .
C6 H6 0.9500 .
O7 C8 1.3848(16) .
C8 C9 1.3890(19) .
C8 C13 1.3898(19) .
C9 C10 1.3954(19) .
C9 H9 0.9500 .
C10 C11 1.386(2) .
C10 H10 0.9500 .
C11 C12 1.391(2) .
C11 H11 0.9500 .
C12 C13 1.3881(19) .
C12 H12 0.9500 .
C13 H13 0.9500 .
C14 O15 1.149(2) 13_566
C14 O15 1.149(2) .

loop_
_geom_hbond_atom_site_label_D
_geom_hbond_atom_site_label_H
_geom_hbond_atom_site_label_A
_geom_hbond_distance_DH
_geom_hbond_distance_HA
_geom_hbond_distance_DA
_geom_hbond_angle_DHA
_geom_hbond_site_symmetry_A
O4 H4 O4 0.86(2) 1.86(2) 2.7076(11) 169.5(18) 15

loop_
_geom_torsion_atom_site_label_1
_geom_torsion_atom_site_label_2
_geom_torsion_atom_site_label_3
_geom_torsion_atom_site_label_4
_geom_torsion
C6 C1 C2 C3 0.7(2)
O7 C1 C2 C3 -174.48(11)
C1 C2 C3 C4 -0.68(19)
C2 C3 C4 O4 178.22(11)
C2 C3 C4 C5 -0.16(19)
O4 C4 C5 C6 -177.49(12)
C3 C4 C5 C6 0.99(19)
C4 C5 C6 C1 -1.0(2)
C2 C1 C6 C5 0.1(2)
O7 C1 C6 C5 175.18(12)
C2 C1 O7 C8 -110.44(13)
C6 C1 O7 C8 74.38(16)
C1 O7 C8 C9 3.25(18)
C1 O7 C8 C13 -178.82(11)
O7 C8 C9 C10 177.40(12)
C13 C8 C9 C10 -0.41(19)
C8 C9 C10 C11 0.5(2)
C9 C10 C11 C12 0.0(2)
C10 C11 C12 C13 -0.7(2)
C11 C12 C13 C8 0.8(2)
O7 C8 C13 C12 -178.26(12)
C9 C8 C13 C12 -0.3(2)
